data_4079094
loop_
_publ_author_name
'Zech, Alexander'
'Haddow, Mairi F.'
'Othman, Hafiizah'
'Owen, Gareth R.'

_publ_section_title
;
 Utilizing the 8-Methoxycyclooct-4-en-1-ide Unit As a Hydrogen Atom
 Acceptor en Route to &#x201C;Metal--Borane Pincers&#x201D;
;
_journal_issue 19
_journal_name_full Organometallics
_journal_page_first 6753
_journal_paper_doi 10.1021/om300482m
_journal_volume 31
_journal_year 2012
_chemical_formula_moiety 'C28 H24 B N2 P Pd S2, 0.07(C H2 Cl2)'
_chemical_formula_sum 'C28.07 H24.07 B Cl0.14 N2 P Pd S2'
_chemical_formula_weight 606.46
_chemical_name_common Complex_5
_chemical_name_systematic
; 
 ? 
;
_space_group_IT_number 2
_symmetry_cell_setting triclinic
_symmetry_space_group_name_Hall '-P 1'
_symmetry_space_group_name_H-M 'P -1'
_atom_sites_solution_hydrogens geom
_atom_sites_solution_primary direct
_atom_sites_solution_secondary difmap
_audit_creation_method SHELXL-97
_cell_angle_alpha 97.1700(10)
_cell_angle_beta 92.959(2)
_cell_angle_gamma 98.3360(10)
_cell_formula_units_Z 4
_cell_length_a 8.5363(2)
_cell_length_b 10.1753(3)
_cell_length_c 30.8938(9)
_cell_measurement_reflns_used 9905
_cell_measurement_temperature 100(2)
_cell_measurement_theta_max 27.40
_cell_measurement_theta_min 2.23
_cell_volume 2627.65(13)
_computing_cell_refinement 'Bruker Apex2'
_computing_data_collection 'Bruker Apex2'
_computing_data_reduction 'Bruker SAINT'
_computing_molecular_graphics 'Bruker ShelXTL'
_computing_publication_material 'Bruker ShelXTL'
_computing_structure_refinement 'SHELXL-97 (Sheldrick, 2008)'
_computing_structure_solution 'SHELXS-97 (Sheldrick, 2008)'
_diffrn_ambient_temperature 100(2)
_diffrn_measured_fraction_theta_full 0.996
_diffrn_measured_fraction_theta_max 0.996
_diffrn_measurement_device_type 'Bruker Apex II kappa CCD area detector'
_diffrn_measurement_method 'phi and omega scans'
_diffrn_radiation_monochromator graphite
_diffrn_radiation_source 'fine-focus sealed tube'
_diffrn_radiation_type MoK\a
_diffrn_radiation_wavelength 0.71073
_diffrn_reflns_av_R_equivalents 0.0389
_diffrn_reflns_av_sigmaI/netI 0.0374
_diffrn_reflns_limit_h_max 11
_diffrn_reflns_limit_h_min -11
_diffrn_reflns_limit_k_max 13
_diffrn_reflns_limit_k_min -13
_diffrn_reflns_limit_l_max 40
_diffrn_reflns_limit_l_min -40
_diffrn_reflns_number 46125
_diffrn_reflns_theta_full 27.54
_diffrn_reflns_theta_max 27.54
_diffrn_reflns_theta_min 1.33
_exptl_absorpt_coefficient_mu 0.960
_exptl_absorpt_correction_T_max 0.2080
_exptl_absorpt_correction_T_min 0.1669
_exptl_absorpt_correction_type multi-scan
_exptl_absorpt_process_details SADABS-2008/1
_exptl_crystal_colour colourless
_exptl_crystal_density_diffrn 1.533
_exptl_crystal_density_method 'not measured'
_exptl_crystal_description block
_exptl_crystal_F_000 1227
_exptl_crystal_size_max 0.45
_exptl_crystal_size_mid 0.30
_exptl_crystal_size_min 0.15
_refine_diff_density_max 1.684
_refine_diff_density_min -1.145
_refine_diff_density_rms 0.084
_refine_ls_extinction_method none
_refine_ls_goodness_of_fit_ref 1.029
_refine_ls_hydrogen_treatment mixed
_refine_ls_matrix_type full
_refine_ls_number_parameters 665
_refine_ls_number_reflns 12050
_refine_ls_number_restraints 1
_refine_ls_restrained_S_all 1.029
_refine_ls_R_factor_all 0.0439
_refine_ls_R_factor_gt 0.0320
_refine_ls_shift/su_max 0.002
_refine_ls_shift/su_mean 0.000
_refine_ls_structure_factor_coef Fsqd
_refine_ls_weighting_details 'calc w=1/[\s^2^(Fo^2^)+(0.0267P)^2^+2.8532P] where P=(Fo^2^+2Fc^2^)/3'
_refine_ls_weighting_scheme calc
_refine_ls_wR_factor_gt 0.0684
_refine_ls_wR_factor_ref 0.0735
_reflns_number_gt 9882
_reflns_number_total 12050
_reflns_threshold_expression >2sigma(I)
_cod_data_source_file om300482m_si_002.cif
_cod_data_source_block (Complex_5)_az023
_cod_depositor_comments
;
 Removing the '_space_group_name_alt ' data item since it was not found
 in the core CIF dictionary and the same information was already provided in
 the official space group data items. No information was lost by removing this
 data item.

 Antanas Vaitkus,
 2017-03-06
;
_cod_database_code 4079094

loop_
_symmetry_equiv_pos_as_xyz
'x, y, z'
'-x, -y, -z'

loop_
_atom_site_label
_atom_site_type_symbol
_atom_site_fract_x
_atom_site_fract_y
_atom_site_fract_z
_atom_site_U_iso_or_equiv
_atom_site_adp_type
_atom_site_occupancy
_atom_site_symmetry_multiplicity
_atom_site_calc_flag
_atom_site_refinement_flags
Pd1 Pd 0.74305(2) 0.212388(18) 0.344790(6) 0.01573(5) Uani 1 1 d .
P1 P 0.84577(8) 0.13589(6) 0.41097(2) 0.01555(13) Uani 1 1 d .
S1 S 0.87838(8) 0.42668(6) 0.35815(2) 0.02006(13) Uani 1 1 d .
S2 S 0.62481(8) 0.00903(6) 0.30522(2) 0.02258(14) Uani 1 1 d .
N1 N 0.7073(3) 0.4280(2) 0.28422(7) 0.0188(4) Uani 1 1 d .
N2 N 0.6697(3) 0.1795(2) 0.24717(7) 0.0212(5) Uani 1 1 d .
B1 B 0.6442(4) 0.2777(3) 0.28945(10) 0.0191(6) Uani 1 1 d D
H1B H 0.490(3) 0.266(3) 0.2929(9) 0.023 Uiso 1 1 d D
C1 C 0.8187(3) 0.4998(2) 0.31404(8) 0.0186(5) Uani 1 1 d .
C2 C 0.8746(3) 0.6350(3) 0.30960(9) 0.0246(6) Uani 1 1 d .
H2 H 0.9589 0.6847 0.3289 0.029 Uiso 1 1 calc R
C3 C 0.8068(4) 0.6939(3) 0.27750(10) 0.0292(7) Uani 1 1 d .
H3 H 0.8437 0.7847 0.2745 0.035 Uiso 1 1 calc R
C4 C 0.6830(4) 0.6204(3) 0.24911(10) 0.0291(6) Uani 1 1 d .
H4 H 0.6320 0.6615 0.2275 0.035 Uiso 1 1 calc R
C5 C 0.6368(3) 0.4888(3) 0.25299(9) 0.0246(6) Uani 1 1 d .
H5 H 0.5537 0.4381 0.2336 0.029 Uiso 1 1 calc R
C6 C 0.6306(3) 0.0478(3) 0.25255(9) 0.0234(6) Uani 1 1 d .
C7 C 0.6059(4) -0.0496(3) 0.21535(10) 0.0333(7) Uani 1 1 d .
H7 H 0.5626 -0.1394 0.2181 0.040 Uiso 1 1 calc R
C8 C 0.6441(5) -0.0156(3) 0.17504(10) 0.0416(8) Uani 1 1 d .
H8 H 0.6302 -0.0820 0.1501 0.050 Uiso 1 1 calc R
C9 C 0.7037(4) 0.1176(3) 0.17114(10) 0.0382(8) Uani 1 1 d .
H9 H 0.7391 0.1420 0.1442 0.046 Uiso 1 1 calc R
C10 C 0.7098(4) 0.2125(3) 0.20728(9) 0.0279(6) Uani 1 1 d .
H10 H 0.7431 0.3040 0.2044 0.033 Uiso 1 1 calc R
C11 C 1.0529(3) 0.1086(3) 0.40753(8) 0.0181(5) Uani 1 1 d .
C12 C 1.1550(3) 0.1998(3) 0.38788(9) 0.0244(6) Uani 1 1 d .
H12 H 1.1169 0.2744 0.3776 0.029 Uiso 1 1 calc R
C13 C 1.3125(3) 0.1823(3) 0.38318(10) 0.0303(7) Uani 1 1 d .
H13 H 1.3814 0.2450 0.3699 0.036 Uiso 1 1 calc R
C14 C 1.3686(3) 0.0734(3) 0.39787(9) 0.0286(6) Uani 1 1 d .
H14 H 1.4756 0.0609 0.3944 0.034 Uiso 1 1 calc R
C15 C 1.2683(3) -0.0174(3) 0.41765(9) 0.0252(6) Uani 1 1 d .
H15 H 1.3069 -0.0918 0.4278 0.030 Uiso 1 1 calc R
C16 C 1.1115(3) 0.0003(3) 0.42262(9) 0.0218(6) Uani 1 1 d .
H16 H 1.0437 -0.0619 0.4364 0.026 Uiso 1 1 calc R
C17 C 0.8509(3) 0.2518(2) 0.46143(8) 0.0168(5) Uani 1 1 d .
C18 C 0.7409(3) 0.3414(3) 0.46407(8) 0.0202(5) Uani 1 1 d .
H18 H 0.6668 0.3412 0.4400 0.024 Uiso 1 1 calc R
C19 C 0.7404(3) 0.4311(3) 0.50203(9) 0.0242(6) Uani 1 1 d .
H19 H 0.6656 0.4919 0.5037 0.029 Uiso 1 1 calc R
C20 C 0.8476(3) 0.4325(3) 0.53722(9) 0.0237(6) Uani 1 1 d .
H20 H 0.8462 0.4940 0.5630 0.028 Uiso 1 1 calc R
C21 C 0.9573(3) 0.3442(3) 0.53494(9) 0.0231(6) Uani 1 1 d .
H21 H 1.0307 0.3447 0.5591 0.028 Uiso 1 1 calc R
C22 C 0.9594(3) 0.2549(3) 0.49717(8) 0.0207(5) Uani 1 1 d .
H22 H 1.0354 0.1953 0.4956 0.025 Uiso 1 1 calc R
C23 C 0.7516(3) -0.0245(2) 0.42585(8) 0.0168(5) Uani 1 1 d .
C24 C 0.7432(3) -0.1382(3) 0.39505(8) 0.0205(5) Uani 1 1 d .
H24 H 0.7860 -0.1303 0.3675 0.025 Uiso 1 1 calc R
C25 C 0.6734(3) -0.2627(3) 0.40404(9) 0.0223(6) Uani 1 1 d .
H25 H 0.6707 -0.3397 0.3830 0.027 Uiso 1 1 calc R
C26 C 0.6075(3) -0.2746(3) 0.44387(9) 0.0240(6) Uani 1 1 d .
H26 H 0.5586 -0.3597 0.4500 0.029 Uiso 1 1 calc R
C27 C 0.6132(3) -0.1624(3) 0.47451(9) 0.0241(6) Uani 1 1 d .
H27 H 0.5679 -0.1704 0.5017 0.029 Uiso 1 1 calc R
C28 C 0.6849(3) -0.0380(3) 0.46571(8) 0.0195(5) Uani 1 1 d .
H28 H 0.6886 0.0385 0.4870 0.023 Uiso 1 1 calc R
Pd2 Pd 0.26347(2) 0.444018(19) 0.169999(6) 0.01765(5) Uani 1 1 d .
P2 P 0.36157(8) 0.49135(7) 0.10000(2) 0.01870(14) Uani 1 1 d .
S3 S 0.31022(10) 0.22676(7) 0.16380(2) 0.03183(18) Uani 1 1 d .
S4 S 0.26247(9) 0.65910(6) 0.20600(2) 0.02327(14) Uani 1 1 d .
N3 N 0.1487(3) 0.2471(2) 0.23488(7) 0.0189(4) Uani 1 1 d .
N4 N 0.2394(3) 0.4975(2) 0.26758(7) 0.0181(4) Uani 1 1 d .
B2 B 0.1560(4) 0.3973(3) 0.22672(10) 0.0188(6) Uani 1 1 d D
H2B H 0.010(3) 0.417(3) 0.2211(9) 0.023 Uiso 1 1 d D
C29 C 0.2172(4) 0.1636(3) 0.20650(9) 0.0258(6) Uani 1 1 d .
C30 C 0.2049(4) 0.0272(3) 0.21220(10) 0.0351(7) Uani 1 1 d .
H30 H 0.2562 -0.0315 0.1934 0.042 Uiso 1 1 calc R
C31 C 0.1199(4) -0.0211(3) 0.24456(10) 0.0323(7) Uani 1 1 d .
H31 H 0.1113 -0.1132 0.2481 0.039 Uiso 1 1 calc R
C32 C 0.0453(3) 0.0659(3) 0.27264(9) 0.0260(6) Uani 1 1 d .
H32 H -0.0141 0.0339 0.2954 0.031 Uiso 1 1 calc R
C33 C 0.0603(3) 0.1972(3) 0.26647(9) 0.0225(6) Uani 1 1 d .
H33 H 0.0075 0.2562 0.2848 0.027 Uiso 1 1 calc R
C34 C 0.2695(3) 0.6281(3) 0.25976(9) 0.0207(5) Uani 1 1 d .
C35 C 0.3139(3) 0.7297(3) 0.29513(9) 0.0266(6) Uani 1 1 d .
H35 H 0.3247 0.8211 0.2905 0.032 Uiso 1 1 calc R
C36 C 0.3420(4) 0.6975(3) 0.33634(9) 0.0291(6) Uani 1 1 d .
H36 H 0.3743 0.7662 0.3602 0.035 Uiso 1 1 calc R
C37 C 0.3228(4) 0.5633(3) 0.34296(9) 0.0282(6) Uani 1 1 d .
H37 H 0.3457 0.5393 0.3711 0.034 Uiso 1 1 calc R
C38 C 0.2705(3) 0.4671(3) 0.30846(9) 0.0236(6) Uani 1 1 d .
H38 H 0.2553 0.3757 0.3131 0.028 Uiso 1 1 calc R
C39 C 0.5634(3) 0.4507(3) 0.09743(9) 0.0229(6) Uani 1 1 d .
C40 C 0.6737(4) 0.5142(4) 0.13132(10) 0.0368(7) Uani 1 1 d .
H40 H 0.6433 0.5797 0.1526 0.044 Uiso 1 1 calc R
C41 C 0.8258(4) 0.4838(4) 0.13457(12) 0.0478(10) Uani 1 1 d .
H41 H 0.8994 0.5290 0.1576 0.057 Uiso 1 1 calc R
C42 C 0.8702(4) 0.3881(4) 0.10431(14) 0.0512(11) Uani 1 1 d .
H42 H 0.9741 0.3654 0.1069 0.061 Uiso 1 1 calc R
C43 C 0.7646(4) 0.3244(4) 0.07014(13) 0.0464(10) Uani 1 1 d .
H43 H 0.7965 0.2589 0.0491 0.056 Uiso 1 1 calc R
C44 C 0.6103(4) 0.3561(3) 0.06637(10) 0.0295(7) Uani 1 1 d .
H44 H 0.5382 0.3130 0.0427 0.035 Uiso 1 1 calc R
C45 C 0.2538(3) 0.3921(3) 0.05136(9) 0.0210(5) Uani 1 1 d .
C46 C 0.2149(4) 0.2540(3) 0.05183(10) 0.0305(7) Uani 1 1 d .
H46 H 0.2464 0.2155 0.0767 0.037 Uiso 1 1 calc R
C47 C 0.1308(4) 0.1727(3) 0.01635(11) 0.0407(8) Uani 1 1 d .
H47 H 0.1078 0.0787 0.0167 0.049 Uiso 1 1 calc R
C48 C 0.0803(4) 0.2279(3) -0.01962(10) 0.0370(7) Uani 1 1 d .
H48 H 0.0214 0.1722 -0.0437 0.044 Uiso 1 1 calc R
C49 C 0.1160(4) 0.3642(3) -0.02028(9) 0.0298(6) Uani 1 1 d .
H49 H 0.0807 0.4023 -0.0449 0.036 Uiso 1 1 calc R
C50 C 0.2030(3) 0.4462(3) 0.01467(9) 0.0235(6) Uani 1 1 d .
H50 H 0.2282 0.5398 0.0136 0.028 Uiso 1 1 calc R
C51 C 0.3837(3) 0.6634(3) 0.08669(8) 0.0223(6) Uani 1 1 d .
C52 C 0.2747(3) 0.7452(3) 0.10203(9) 0.0261(6) Uani 1 1 d .
H52 H 0.1912 0.7108 0.1186 0.031 Uiso 1 1 calc R
C53 C 0.2882(4) 0.8773(3) 0.09305(10) 0.0325(7) Uani 1 1 d .
H53 H 0.2146 0.9328 0.1039 0.039 Uiso 1 1 calc R
C54 C 0.4074(4) 0.9277(3) 0.06858(10) 0.0360(7) Uani 1 1 d .
H54 H 0.4157 1.0175 0.0624 0.043 Uiso 1 1 calc R
C55 C 0.5152(4) 0.8472(3) 0.05300(10) 0.0355(7) Uani 1 1 d .
H55 H 0.5974 0.8820 0.0361 0.043 Uiso 1 1 calc R
C56 C 0.5039(4) 0.7156(3) 0.06194(10) 0.0292(6) Uani 1 1 d .
H56 H 0.5784 0.6610 0.0511 0.035 Uiso 1 1 calc R
C57 C 0.947(3) 0.971(3) 0.1431(10) 0.055(8) Uani 0.135(2) 1 d P
H57 H 1.0086 1.0238 0.1672 0.066 Uiso 0.135(2) 1 calc PR
Cl1 Cl 0.8860(10) 0.8032(8) 0.1430(3) 0.061(2) Uani 0.135(2) 1 d P
Cl2 Cl 0.8923(10) 1.0369(7) 0.0984(3) 0.059(2) Uani 0.135(2) 1 d P

loop_
_atom_site_aniso_label
_atom_site_aniso_U_11
_atom_site_aniso_U_22
_atom_site_aniso_U_33
_atom_site_aniso_U_23
_atom_site_aniso_U_13
_atom_site_aniso_U_12
Pd1 0.01741(10) 0.01520(9) 0.01524(9) 0.00358(7) 0.00254(7) 0.00286(7)
P1 0.0161(3) 0.0166(3) 0.0146(3) 0.0028(2) 0.0029(2) 0.0036(2)
S1 0.0249(3) 0.0159(3) 0.0184(3) 0.0011(2) -0.0011(3) 0.0019(3)
S2 0.0284(4) 0.0168(3) 0.0217(3) 0.0051(2) 0.0007(3) -0.0013(3)
N1 0.0211(12) 0.0181(11) 0.0179(10) 0.0042(8) 0.0012(9) 0.0038(9)
N2 0.0243(12) 0.0192(11) 0.0191(11) 0.0040(9) -0.0034(9) 0.0005(9)
B1 0.0186(15) 0.0173(14) 0.0214(14) 0.0043(11) 0.0006(12) 0.0018(11)
C1 0.0214(13) 0.0164(12) 0.0190(12) 0.0005(10) 0.0078(10) 0.0058(10)
C2 0.0293(16) 0.0179(13) 0.0253(14) 0.0012(11) 0.0039(12) 0.0004(11)
C3 0.0431(18) 0.0151(13) 0.0316(16) 0.0058(11) 0.0101(14) 0.0067(12)
C4 0.0391(18) 0.0220(14) 0.0295(15) 0.0083(12) 0.0027(13) 0.0115(13)
C5 0.0259(15) 0.0259(14) 0.0233(14) 0.0065(11) -0.0011(11) 0.0070(12)
C6 0.0252(15) 0.0201(13) 0.0243(14) 0.0054(11) -0.0023(11) 0.0011(11)
C7 0.049(2) 0.0179(14) 0.0292(16) 0.0001(12) -0.0084(14) -0.0014(13)
C8 0.068(2) 0.0296(16) 0.0239(15) -0.0045(13) -0.0087(16) 0.0067(16)
C9 0.062(2) 0.0316(16) 0.0198(14) 0.0035(12) 0.0000(15) 0.0058(16)
C10 0.0377(17) 0.0233(14) 0.0209(14) 0.0045(11) -0.0036(12) -0.0004(12)
C11 0.0186(13) 0.0219(13) 0.0140(11) -0.0002(10) 0.0018(10) 0.0057(10)
C12 0.0188(14) 0.0288(14) 0.0271(14) 0.0095(12) 0.0015(11) 0.0042(11)
C13 0.0188(14) 0.0429(18) 0.0324(16) 0.0159(14) 0.0060(12) 0.0044(13)
C14 0.0197(14) 0.0486(18) 0.0198(13) 0.0036(13) 0.0015(11) 0.0133(13)
C15 0.0281(15) 0.0315(15) 0.0183(13) 0.0019(11) 0.0005(11) 0.0143(12)
C16 0.0212(14) 0.0246(13) 0.0203(13) 0.0037(11) 0.0017(11) 0.0058(11)
C17 0.0187(13) 0.0157(12) 0.0167(12) 0.0038(10) 0.0045(10) 0.0023(10)
C18 0.0205(14) 0.0216(13) 0.0195(13) 0.0057(10) 0.0024(11) 0.0035(11)
C19 0.0264(15) 0.0198(13) 0.0278(14) 0.0017(11) 0.0099(12) 0.0071(11)
C20 0.0295(15) 0.0185(13) 0.0210(13) 0.0000(10) 0.0066(12) -0.0023(11)
C21 0.0243(14) 0.0259(14) 0.0188(13) 0.0035(11) 0.0007(11) 0.0026(11)
C22 0.0205(14) 0.0210(13) 0.0213(13) 0.0035(10) 0.0032(11) 0.0040(11)
C23 0.0150(12) 0.0196(12) 0.0164(12) 0.0030(10) -0.0004(10) 0.0049(10)
C24 0.0239(14) 0.0210(13) 0.0179(12) 0.0034(10) 0.0032(11) 0.0061(11)
C25 0.0252(14) 0.0191(13) 0.0224(13) 0.0018(10) -0.0015(11) 0.0047(11)
C26 0.0234(14) 0.0202(13) 0.0288(14) 0.0088(11) -0.0004(12) 0.0004(11)
C27 0.0236(14) 0.0300(15) 0.0200(13) 0.0079(11) 0.0050(11) 0.0030(12)
C28 0.0196(13) 0.0219(13) 0.0166(12) 0.0024(10) 0.0010(10) 0.0018(10)
Pd2 0.02114(11) 0.01602(10) 0.01583(10) 0.00127(7) 0.00302(8) 0.00307(8)
P2 0.0202(3) 0.0195(3) 0.0168(3) 0.0024(3) 0.0021(3) 0.0040(3)
S3 0.0516(5) 0.0214(3) 0.0269(4) 0.0049(3) 0.0192(4) 0.0130(3)
S4 0.0318(4) 0.0165(3) 0.0209(3) 0.0015(2) 0.0029(3) 0.0019(3)
N3 0.0229(12) 0.0170(10) 0.0167(10) 0.0007(8) 0.0042(9) 0.0031(9)
N4 0.0183(11) 0.0186(11) 0.0165(10) -0.0005(8) 0.0031(9) 0.0018(9)
B2 0.0202(15) 0.0160(13) 0.0190(14) 0.0000(11) 0.0022(12) 0.0007(11)
C29 0.0328(16) 0.0205(13) 0.0253(14) 0.0037(11) 0.0089(12) 0.0048(12)
C30 0.052(2) 0.0226(15) 0.0356(17) 0.0060(13) 0.0188(15) 0.0130(14)
C31 0.0431(19) 0.0196(14) 0.0370(17) 0.0076(12) 0.0128(15) 0.0076(13)
C32 0.0274(15) 0.0238(14) 0.0271(14) 0.0054(11) 0.0071(12) 0.0011(12)
C33 0.0194(14) 0.0242(14) 0.0228(13) -0.0003(11) 0.0047(11) 0.0017(11)
C34 0.0192(13) 0.0183(12) 0.0237(13) 0.0002(10) 0.0020(11) 0.0022(10)
C35 0.0277(15) 0.0181(13) 0.0310(15) -0.0024(11) 0.0011(12) -0.0008(11)
C36 0.0303(16) 0.0288(15) 0.0235(14) -0.0081(12) 0.0016(12) -0.0011(13)
C37 0.0310(16) 0.0336(16) 0.0181(13) 0.0014(12) 0.0019(12) 0.0002(13)
C38 0.0240(15) 0.0258(14) 0.0206(13) 0.0039(11) 0.0019(11) 0.0016(11)
C39 0.0216(14) 0.0288(14) 0.0217(13) 0.0135(11) 0.0039(11) 0.0055(11)
C40 0.0265(16) 0.054(2) 0.0298(16) 0.0122(15) -0.0030(13) 0.0023(15)
C41 0.0251(18) 0.076(3) 0.046(2) 0.033(2) -0.0061(16) 0.0022(18)
C42 0.0193(17) 0.076(3) 0.072(3) 0.056(2) 0.0081(17) 0.0116(17)
C43 0.041(2) 0.050(2) 0.063(2) 0.0311(19) 0.0274(19) 0.0250(17)
C44 0.0273(16) 0.0333(16) 0.0332(16) 0.0144(13) 0.0106(13) 0.0108(13)
C45 0.0175(13) 0.0253(14) 0.0207(13) 0.0021(11) 0.0031(11) 0.0048(11)
C46 0.0383(18) 0.0256(15) 0.0255(15) 0.0049(12) -0.0063(13) 0.0002(13)
C47 0.053(2) 0.0276(16) 0.0361(18) 0.0025(14) -0.0100(16) -0.0055(15)
C48 0.0339(18) 0.0425(19) 0.0292(16) -0.0006(14) -0.0098(14) -0.0034(15)
C49 0.0276(16) 0.0404(17) 0.0226(14) 0.0067(13) -0.0014(12) 0.0077(13)
C50 0.0242(15) 0.0276(14) 0.0200(13) 0.0055(11) 0.0041(11) 0.0056(12)
C51 0.0266(15) 0.0215(13) 0.0179(13) 0.0025(10) -0.0030(11) 0.0031(11)
C52 0.0283(16) 0.0255(14) 0.0245(14) 0.0031(11) -0.0020(12) 0.0065(12)
C53 0.0431(19) 0.0278(15) 0.0275(15) 0.0000(12) -0.0068(14) 0.0149(14)
C54 0.050(2) 0.0205(14) 0.0369(17) 0.0089(13) -0.0081(15) 0.0029(14)
C55 0.046(2) 0.0282(16) 0.0311(16) 0.0096(13) 0.0049(15) -0.0021(14)
C56 0.0329(17) 0.0270(15) 0.0280(15) 0.0053(12) 0.0056(13) 0.0032(13)
C57 0.029(14) 0.07(2) 0.057(18) -0.021(15) 0.011(13) 0.001(13)
Cl1 0.057(5) 0.055(5) 0.077(6) 0.015(4) 0.015(4) 0.019(4)
Cl2 0.070(5) 0.046(4) 0.057(5) -0.007(3) 0.025(4) 0.001(4)

loop_
_atom_type_symbol
_atom_type_description
_atom_type_scat_dispersion_real
_atom_type_scat_dispersion_imag
_atom_type_scat_source
C C 0.0033 0.0016 'International Tables Vol C Tables 4.2.6.8 and 6.1.1.4'
H H 0.0000 0.0000 'International Tables Vol C Tables 4.2.6.8 and 6.1.1.4'
B B 0.0013 0.0007 'International Tables Vol C Tables 4.2.6.8 and 6.1.1.4'
N N 0.0061 0.0033 'International Tables Vol C Tables 4.2.6.8 and 6.1.1.4'
S S 0.1246 0.1234 'International Tables Vol C Tables 4.2.6.8 and 6.1.1.4'
Cl Cl 0.1484 0.1585 'International Tables Vol C Tables 4.2.6.8 and 6.1.1.4'
P P 0.1023 0.0942 'International Tables Vol C Tables 4.2.6.8 and 6.1.1.4'
Pd Pd -0.9988 1.0072 'International Tables Vol C Tables 4.2.6.8 and 6.1.1.4'

loop_
_geom_angle_atom_site_label_1
_geom_angle_atom_site_label_2
_geom_angle_atom_site_label_3
_geom_angle
B1 Pd1 S1 84.30(8)
B1 Pd1 S2 79.03(8)
S1 Pd1 S2 158.88(2)
B1 Pd1 P1 177.17(8)
S1 Pd1 P1 96.61(2)
S2 Pd1 P1 100.67(2)
C17 P1 C23 103.50(11)
C17 P1 C11 103.59(12)
C23 P1 C11 101.71(11)
C17 P1 Pd1 115.72(8)
C23 P1 Pd1 118.62(8)
C11 P1 Pd1 111.77(8)
C1 S1 Pd1 103.67(9)
C6 S2 Pd1 100.82(9)
C1 N1 C5 120.4(2)
C1 N1 B1 119.0(2)
C5 N1 B1 120.1(2)
C10 N2 C6 119.7(2)
C10 N2 B1 127.8(2)
C6 N2 B1 112.3(2)
N1 B1 N2 111.2(2)
N1 B1 Pd1 114.23(18)
N2 B1 Pd1 109.35(17)
N1 B1 H1B 108.2(12)
N2 B1 H1B 106.4(12)
Pd1 B1 H1B 107.1(12)
N1 C1 C2 119.1(2)
N1 C1 S1 118.63(19)
C2 C1 S1 122.1(2)
C3 C2 C1 119.7(3)
C3 C2 H2 120.1
C1 C2 H2 120.1
C2 C3 C4 120.0(3)
C2 C3 H3 120.0
C4 C3 H3 120.0
C5 C4 C3 118.8(3)
C5 C4 H4 120.6
C3 C4 H4 120.6
C4 C5 N1 121.6(3)
C4 C5 H5 119.2
N1 C5 H5 119.2
N2 C6 C7 118.9(2)
N2 C6 S2 117.7(2)
C7 C6 S2 123.2(2)
C8 C7 C6 120.4(3)
C8 C7 H7 119.8
C6 C7 H7 119.8
C7 C8 C9 119.4(3)
C7 C8 H8 120.3
C9 C8 H8 120.3
C10 C9 C8 118.4(3)
C10 C9 H9 120.8
C8 C9 H9 120.8
N2 C10 C9 122.2(3)
N2 C10 H10 118.9
C9 C10 H10 118.9
C16 C11 C12 118.9(2)
C16 C11 P1 123.3(2)
C12 C11 P1 117.82(19)
C13 C12 C11 120.5(3)
C13 C12 H12 119.8
C11 C12 H12 119.8
C14 C13 C12 120.0(3)
C14 C13 H13 120.0
C12 C13 H13 120.0
C13 C14 C15 119.9(3)
C13 C14 H14 120.0
C15 C14 H14 120.0
C14 C15 C16 120.2(3)
C14 C15 H15 119.9
C16 C15 H15 119.9
C15 C16 C11 120.5(3)
C15 C16 H16 119.7
C11 C16 H16 119.7
C22 C17 C18 118.9(2)
C22 C17 P1 123.07(19)
C18 C17 P1 118.04(19)
C19 C18 C17 119.9(2)
C19 C18 H18 120.1
C17 C18 H18 120.1
C20 C19 C18 120.6(3)
C20 C19 H19 119.7
C18 C19 H19 119.7
C19 C20 C21 120.0(2)
C19 C20 H20 120.0
C21 C20 H20 120.0
C20 C21 C22 119.9(3)
C20 C21 H21 120.1
C22 C21 H21 120.1
C21 C22 C17 120.8(2)
C21 C22 H22 119.6
C17 C22 H22 119.6
C24 C23 C28 118.6(2)
C24 C23 P1 117.74(19)
C28 C23 P1 123.67(19)
C25 C24 C23 120.9(2)
C25 C24 H24 119.6
C23 C24 H24 119.6
C24 C25 C26 119.9(3)
C24 C25 H25 120.0
C26 C25 H25 120.0
C27 C26 C25 119.8(2)
C27 C26 H26 120.1
C25 C26 H26 120.1
C26 C27 C28 120.3(2)
C26 C27 H27 119.9
C28 C27 H27 119.9
C27 C28 C23 120.6(2)
C27 C28 H28 119.7
C23 C28 H28 119.7
B2 Pd2 S3 83.91(8)
B2 Pd2 S4 79.98(8)
S3 Pd2 S4 155.38(3)
B2 Pd2 P2 174.07(9)
S3 Pd2 P2 96.26(2)
S4 Pd2 P2 101.67(2)
C45 P2 C39 103.99(12)
C45 P2 C51 103.67(12)
C39 P2 C51 103.06(13)
C45 P2 Pd2 116.13(9)
C39 P2 Pd2 108.72(8)
C51 P2 Pd2 119.51(9)
C29 S3 Pd2 103.94(10)
C34 S4 Pd2 100.38(9)
C29 N3 C33 120.1(2)
C29 N3 B2 118.3(2)
C33 N3 B2 121.1(2)
C38 N4 C34 119.6(2)
C38 N4 B2 126.6(2)
C34 N4 B2 113.6(2)
N3 B2 N4 111.5(2)
N3 B2 Pd2 114.84(17)
N4 B2 Pd2 109.45(17)
N3 B2 H2B 106.4(12)
N4 B2 H2B 108.7(12)
Pd2 B2 H2B 105.6(12)
N3 C29 C30 118.9(2)
N3 C29 S3 118.8(2)
C30 C29 S3 122.3(2)
C31 C30 C29 120.5(3)
C31 C30 H30 119.8
C29 C30 H30 119.8
C30 C31 C32 119.8(3)
C30 C31 H31 120.1
C32 C31 H31 120.1
C33 C32 C31 118.3(3)
C33 C32 H32 120.8
C31 C32 H32 120.8
C32 C33 N3 122.3(2)
C32 C33 H33 118.9
N3 C33 H33 118.9
N4 C34 C35 119.1(2)
N4 C34 S4 117.95(19)
C35 C34 S4 122.8(2)
C36 C35 C34 120.2(3)
C36 C35 H35 119.9
C34 C35 H35 119.9
C35 C36 C37 119.5(3)
C35 C36 H36 120.2
C37 C36 H36 120.2
C38 C37 C36 119.0(3)
C38 C37 H37 120.5
C36 C37 H37 120.5
N4 C38 C37 122.2(3)
N4 C38 H38 118.9
C37 C38 H38 118.9
C44 C39 C40 118.5(3)
C44 C39 P2 124.9(2)
C40 C39 P2 116.4(2)
C41 C40 C39 121.5(3)
C41 C40 H40 119.3
C39 C40 H40 119.3
C42 C41 C40 119.7(4)
C42 C41 H41 120.2
C40 C41 H41 120.2
C41 C42 C43 120.4(3)
C41 C42 H42 119.8
C43 C42 H42 119.8
C42 C43 C44 120.2(3)
C42 C43 H43 119.9
C44 C43 H43 119.9
C39 C44 C43 119.7(3)
C39 C44 H44 120.1
C43 C44 H44 120.1
C50 C45 C46 118.3(3)
C50 C45 P2 124.1(2)
C46 C45 P2 117.5(2)
C47 C46 C45 120.7(3)
C47 C46 H46 119.6
C45 C46 H46 119.6
C48 C47 C46 120.2(3)
C48 C47 H47 119.9
C46 C47 H47 119.9
C49 C48 C47 119.6(3)
C49 C48 H48 120.2
C47 C48 H48 120.2
C48 C49 C50 120.6(3)
C48 C49 H49 119.7
C50 C49 H49 119.7
C49 C50 C45 120.4(3)
C49 C50 H50 119.8
C45 C50 H50 119.8
C56 C51 C52 118.9(3)
C56 C51 P2 122.8(2)
C52 C51 P2 118.3(2)
C53 C52 C51 120.2(3)
C53 C52 H52 119.9
C51 C52 H52 119.9
C54 C53 C52 120.4(3)
C54 C53 H53 119.8
C52 C53 H53 119.8
C53 C54 C55 119.8(3)
C53 C54 H54 120.1
C55 C54 H54 120.1
C54 C55 C56 120.4(3)
C54 C55 H55 119.8
C56 C55 H55 119.8
C55 C56 C51 120.3(3)
C55 C56 H56 119.8
C51 C56 H56 119.8
Cl2 C57 Cl1 116.9(17)
Cl2 C57 H57 121.5
Cl1 C57 H57 121.5

loop_
_geom_bond_atom_site_label_1
_geom_bond_atom_site_label_2
_geom_bond_distance
Pd1 B1 2.091(3)
Pd1 S1 2.2924(7)
Pd1 S2 2.3303(7)
Pd1 P1 2.4424(7)
P1 C17 1.828(3)
P1 C23 1.835(3)
P1 C11 1.835(3)
S1 C1 1.721(3)
S2 C6 1.723(3)
N1 C1 1.351(3)
N1 C5 1.369(3)
N1 B1 1.576(3)
N2 C10 1.365(3)
N2 C6 1.366(3)
N2 B1 1.587(4)
B1 H1B 1.32(2)
C1 C2 1.415(4)
C2 C3 1.366(4)
C2 H2 0.9500
C3 C4 1.399(4)
C3 H3 0.9500
C4 C5 1.361(4)
C4 H4 0.9500
C5 H5 0.9500
C6 C7 1.406(4)
C7 C8 1.376(4)
C7 H7 0.9500
C8 C9 1.400(4)
C8 H8 0.9500
C9 C10 1.375(4)
C9 H9 0.9500
C10 H10 0.9500
C11 C16 1.395(4)
C11 C12 1.397(4)
C12 C13 1.395(4)
C12 H12 0.9500
C13 C14 1.385(4)
C13 H13 0.9500
C14 C15 1.388(4)
C14 H14 0.9500
C15 C16 1.389(4)
C15 H15 0.9500
C16 H16 0.9500
C17 C22 1.398(4)
C17 C18 1.399(3)
C18 C19 1.394(4)
C18 H18 0.9500
C19 C20 1.382(4)
C19 H19 0.9500
C20 C21 1.387(4)
C20 H20 0.9500
C21 C22 1.389(4)
C21 H21 0.9500
C22 H22 0.9500
C23 C24 1.394(4)
C23 C28 1.397(3)
C24 C25 1.387(4)
C24 H24 0.9500
C25 C26 1.391(4)
C25 H25 0.9500
C26 C27 1.382(4)
C26 H26 0.9500
C27 C28 1.389(4)
C27 H27 0.9500
C28 H28 0.9500
Pd2 B2 2.094(3)
Pd2 S3 2.2893(7)
Pd2 S4 2.3293(7)
Pd2 P2 2.4373(7)
P2 C45 1.826(3)
P2 C39 1.832(3)
P2 C51 1.834(3)
S3 C29 1.719(3)
S4 C34 1.728(3)
N3 C29 1.358(3)
N3 C33 1.367(3)
N3 B2 1.573(3)
N4 C38 1.359(3)
N4 C34 1.371(3)
N4 B2 1.586(4)
B2 H2B 1.30(2)
C29 C30 1.410(4)
C30 C31 1.364(4)
C30 H30 0.9500
C31 C32 1.403(4)
C31 H31 0.9500
C32 C33 1.362(4)
C32 H32 0.9500
C33 H33 0.9500
C34 C35 1.403(4)
C35 C36 1.371(4)
C35 H35 0.9500
C36 C37 1.394(4)
C36 H36 0.9500
C37 C38 1.363(4)
C37 H37 0.9500
C38 H38 0.9500
C39 C44 1.389(4)
C39 C40 1.398(4)
C40 C41 1.378(5)
C40 H40 0.9500
C41 C42 1.372(6)
C41 H41 0.9500
C42 C43 1.381(6)
C42 H42 0.9500
C43 C44 1.403(4)
C43 H43 0.9500
C44 H44 0.9500
C45 C50 1.396(4)
C45 C46 1.398(4)
C46 C47 1.386(4)
C46 H46 0.9500
C47 C48 1.383(4)
C47 H47 0.9500
C48 C49 1.379(4)
C48 H48 0.9500
C49 C50 1.388(4)
C49 H49 0.9500
C50 H50 0.9500
C51 C56 1.394(4)
C51 C52 1.398(4)
C52 C53 1.395(4)
C52 H52 0.9500
C53 C54 1.377(5)
C53 H53 0.9500
C54 C55 1.384(5)
C54 H54 0.9500
C55 C56 1.392(4)
C55 H55 0.9500
C56 H56 0.9500
C57 Cl2 1.68(3)
C57 Cl1 1.71(3)
C57 H57 0.9500

loop_
_geom_torsion_atom_site_label_1
_geom_torsion_atom_site_label_2
_geom_torsion_atom_site_label_3
_geom_torsion_atom_site_label_4
_geom_torsion
B1 Pd1 P1 C17 -64.4(17)
S1 Pd1 P1 C17 44.28(10)
S2 Pd1 P1 C17 -147.94(9)
B1 Pd1 P1 C23 59.6(17)
S1 Pd1 P1 C23 168.19(9)
S2 Pd1 P1 C23 -24.02(10)
B1 Pd1 P1 C11 177.4(17)
S1 Pd1 P1 C11 -73.97(9)
S2 Pd1 P1 C11 93.82(9)
B1 Pd1 S1 C1 -2.12(12)
S2 Pd1 S1 C1 35.79(12)
P1 Pd1 S1 C1 -179.43(9)
B1 Pd1 S2 C6 27.93(13)
S1 Pd1 S2 C6 -10.60(13)
P1 Pd1 S2 C6 -154.93(10)
C1 N1 B1 N2 -122.9(2)
C5 N1 B1 N2 64.8(3)
C1 N1 B1 Pd1 1.4(3)
C5 N1 B1 Pd1 -170.92(19)
C10 N2 B1 N1 -12.5(4)
C6 N2 B1 N1 173.9(2)
C10 N2 B1 Pd1 -139.5(2)
C6 N2 B1 Pd1 46.9(3)
S1 Pd1 B1 N1 0.73(17)
S2 Pd1 B1 N1 -166.2(2)
P1 Pd1 B1 N1 109.7(16)
S1 Pd1 B1 N2 126.01(17)
S2 Pd1 B1 N2 -40.95(16)
P1 Pd1 B1 N2 -125.1(16)
C5 N1 C1 C2 -7.2(4)
B1 N1 C1 C2 -179.5(2)
C5 N1 C1 S1 168.7(2)
B1 N1 C1 S1 -3.6(3)
Pd1 S1 C1 N1 3.7(2)
Pd1 S1 C1 C2 179.5(2)
N1 C1 C2 C3 5.2(4)
S1 C1 C2 C3 -170.6(2)
C1 C2 C3 C4 -0.2(4)
C2 C3 C4 C5 -2.7(4)
C3 C4 C5 N1 0.8(4)
C1 N1 C5 C4 4.3(4)
B1 N1 C5 C4 176.5(3)
C10 N2 C6 C7 -10.9(4)
B1 N2 C6 C7 163.3(3)
C10 N2 C6 S2 165.6(2)
B1 N2 C6 S2 -20.2(3)
Pd1 S2 C6 N2 -11.2(2)
Pd1 S2 C6 C7 165.1(2)
N2 C6 C7 C8 9.9(5)
S2 C6 C7 C8 -166.4(3)
C6 C7 C8 C9 -1.8(5)
C7 C8 C9 C10 -5.2(5)
C6 N2 C10 C9 3.9(4)
B1 N2 C10 C9 -169.3(3)
C8 C9 C10 N2 4.3(5)
C17 P1 C11 C16 95.5(2)
C23 P1 C11 C16 -11.7(2)
Pd1 P1 C11 C16 -139.3(2)
C17 P1 C11 C12 -86.0(2)
C23 P1 C11 C12 166.8(2)
Pd1 P1 C11 C12 39.2(2)
C16 C11 C12 C13 0.4(4)
P1 C11 C12 C13 -178.2(2)
C11 C12 C13 C14 0.3(5)
C12 C13 C14 C15 -0.7(5)
C13 C14 C15 C16 0.3(4)
C14 C15 C16 C11 0.5(4)
C12 C11 C16 C15 -0.8(4)
P1 C11 C16 C15 177.7(2)
C23 P1 C17 C22 75.9(2)
C11 P1 C17 C22 -29.9(2)
Pd1 P1 C17 C22 -152.59(19)
C23 P1 C17 C18 -104.2(2)
C11 P1 C17 C18 150.0(2)
Pd1 P1 C17 C18 27.3(2)
C22 C17 C18 C19 -0.4(4)
P1 C17 C18 C19 179.7(2)
C17 C18 C19 C20 0.0(4)
C18 C19 C20 C21 0.1(4)
C19 C20 C21 C22 0.3(4)
C20 C21 C22 C17 -0.7(4)
C18 C17 C22 C21 0.7(4)
P1 C17 C22 C21 -179.4(2)
C17 P1 C23 C24 -174.1(2)
C11 P1 C23 C24 -66.9(2)
Pd1 P1 C23 C24 56.1(2)
C17 P1 C23 C28 7.4(2)
C11 P1 C23 C28 114.7(2)
Pd1 P1 C23 C28 -122.3(2)
C28 C23 C24 C25 -1.4(4)
P1 C23 C24 C25 -179.9(2)
C23 C24 C25 C26 1.4(4)
C24 C25 C26 C27 -0.6(4)
C25 C26 C27 C28 -0.2(4)
C26 C27 C28 C23 0.2(4)
C24 C23 C28 C27 0.6(4)
P1 C23 C28 C27 179.0(2)
B2 Pd2 P2 C45 -28.4(8)
S3 Pd2 P2 C45 62.89(10)
S4 Pd2 P2 C45 -134.07(10)
B2 Pd2 P2 C39 -145.2(8)
S3 Pd2 P2 C39 -53.89(10)
S4 Pd2 P2 C39 109.15(10)
B2 Pd2 P2 C51 97.0(8)
S3 Pd2 P2 C51 -171.66(11)
S4 Pd2 P2 C51 -8.62(11)
B2 Pd2 S3 C29 3.94(14)
S4 Pd2 S3 C29 53.19(14)
P2 Pd2 S3 C29 -170.10(11)
B2 Pd2 S4 C34 28.04(13)
S3 Pd2 S4 C34 -21.86(12)
P2 Pd2 S4 C34 -157.76(10)
C29 N3 B2 N4 -122.2(3)
C33 N3 B2 N4 65.3(3)
C29 N3 B2 Pd2 3.0(3)
C33 N3 B2 Pd2 -169.5(2)
C38 N4 B2 N3 -14.2(4)
C34 N4 B2 N3 171.0(2)
C38 N4 B2 Pd2 -142.4(2)
C34 N4 B2 Pd2 42.9(3)
S3 Pd2 B2 N3 -4.03(18)
S4 Pd2 B2 N3 -165.3(2)
P2 Pd2 B2 N3 87.9(8)
S3 Pd2 B2 N4 122.22(17)
S4 Pd2 B2 N4 -39.09(16)
P2 Pd2 B2 N4 -145.8(7)
C33 N3 C29 C30 -4.4(4)
B2 N3 C29 C30 -177.0(3)
C33 N3 C29 S3 173.4(2)
B2 N3 C29 S3 0.9(4)
Pd2 S3 C29 N3 -3.7(3)
Pd2 S3 C29 C30 174.0(3)
N3 C29 C30 C31 2.7(5)
S3 C29 C30 C31 -175.0(3)
C29 C30 C31 C32 -0.6(5)
C30 C31 C32 C33 0.1(5)
C31 C32 C33 N3 -1.9(4)
C29 N3 C33 C32 4.1(4)
B2 N3 C33 C32 176.5(3)
C38 N4 C34 C35 -7.5(4)
B2 N4 C34 C35 167.7(2)
C38 N4 C34 S4 168.6(2)
B2 N4 C34 S4 -16.2(3)
Pd2 S4 C34 N4 -13.7(2)
Pd2 S4 C34 C35 162.2(2)
N4 C34 C35 C36 6.3(4)
S4 C34 C35 C36 -169.5(2)
C34 C35 C36 C37 -1.4(4)
C35 C36 C37 C38 -2.5(4)
C34 N4 C38 C37 3.7(4)
B2 N4 C38 C37 -170.7(3)
C36 C37 C38 N4 1.3(4)
C45 P2 C39 C44 -4.7(3)
C51 P2 C39 C44 -112.6(2)
Pd2 P2 C39 C44 119.6(2)
C45 P2 C39 C40 179.9(2)
C51 P2 C39 C40 71.9(2)
Pd2 P2 C39 C40 -55.8(2)
C44 C39 C40 C41 -0.6(4)
P2 C39 C40 C41 175.1(3)
C39 C40 C41 C42 -0.9(5)
C40 C41 C42 C43 1.5(5)
C41 C42 C43 C44 -0.7(5)
C40 C39 C44 C43 1.4(4)
P2 C39 C44 C43 -173.9(2)
C42 C43 C44 C39 -0.8(5)
C39 P2 C45 C50 -108.6(2)
C51 P2 C45 C50 -1.1(3)
Pd2 P2 C45 C50 132.0(2)
C39 P2 C45 C46 73.9(2)
C51 P2 C45 C46 -178.6(2)
Pd2 P2 C45 C46 -45.4(2)
C50 C45 C46 C47 1.3(4)
P2 C45 C46 C47 178.9(3)
C45 C46 C47 C48 -1.8(5)
C46 C47 C48 C49 0.9(5)
C47 C48 C49 C50 0.5(5)
C48 C49 C50 C45 -1.0(4)
C46 C45 C50 C49 0.1(4)
P2 C45 C50 C49 -177.4(2)
C45 P2 C51 C56 -82.7(3)
C39 P2 C51 C56 25.4(3)
Pd2 P2 C51 C56 146.1(2)
C45 P2 C51 C52 97.1(2)
C39 P2 C51 C52 -154.7(2)
Pd2 P2 C51 C52 -34.1(2)
C56 C51 C52 C53 -0.8(4)
P2 C51 C52 C53 179.3(2)
C51 C52 C53 C54 0.8(4)
C52 C53 C54 C55 -0.4(5)
C53 C54 C55 C56 -0.1(5)
C54 C55 C56 C51 0.0(5)
C52 C51 C56 C55 0.4(4)
P2 C51 C56 C55 -179.8(2)
